data_7019321
loop_
_publ_author_name
'Bakardjiev, Mario'
'St\'ibr, Bohumil'
'Holub, Josef'
'R\%u\<zi\<cka, Ale\<s'
'Pad\<elkov\'a, Zde\<nka'

_publ_section_title
;
 Half-pseudoferrocene cations from nucleophilic addition of o-carboranyl
 anions to the [(\h(6)-mesitylene)(2)Fe](2+) dication.
;
_journal_issue 23
_journal_name_full 'Dalton transactions (Cambridge, England : 2003)'
_journal_page_first 7151
_journal_page_last 7155
_journal_paper_doi 10.1039/c2dt30181d
_journal_volume 41
_journal_year 2012
_chemical_formula_sum 'C21 H37 B10 Cl2 F6 Fe P'
_chemical_formula_weight 669.33
_chemical_name_systematic
;
?
;
_space_group_IT_number 14
_symmetry_cell_setting monoclinic
_symmetry_space_group_name_Hall '-P 2ybc'
_symmetry_space_group_name_H-M 'P 1 21/c 1'
_atom_sites_solution_hydrogens geom
_atom_sites_solution_primary direct
_atom_sites_solution_secondary difmap
_audit_creation_method SHELXL-97
_cell_angle_alpha 90.000(12)
_cell_angle_beta 127.268(7)
_cell_angle_gamma 90.000(9)
_cell_formula_units_Z 4
_cell_length_a 9.2701(6)
_cell_length_b 27.893(3)
_cell_length_c 14.7150(12)
_cell_measurement_reflns_used 20556
_cell_measurement_temperature 150(1)
_cell_measurement_theta_max 27.0
_cell_measurement_theta_min 1
_cell_volume 3028.0(5)
_computing_cell_refinement 'COLLECT and DENZO'
_computing_data_collection 'COLLECT (Hooft, 1998) and DENZO (Otwinowski & Minor, 1997)'
_computing_data_reduction 'COLLECT and DENZO'
_computing_molecular_graphics 'PLATON (Spek, 2003)'
_computing_publication_material 'SHELXL-97 (Sheldrick, 1997)'
_computing_structure_refinement 'SHELXL-97 (Sheldrick, 1997)'
_computing_structure_solution 'SIR92 (Altomare et al., 1994)'
_diffrn_ambient_temperature 150(1)
_diffrn_detector_area_resol_mean 9.091
_diffrn_measured_fraction_theta_full 0.940
_diffrn_measured_fraction_theta_max 0.987
_diffrn_measurement_device_type 'Bruker Nonius KappaCCD area detector'
_diffrn_measurement_method '\f and \w scans to fill the Ewald sphere'
_diffrn_radiation_monochromator graphite
_diffrn_radiation_source 'fine-focus sealed tube'
_diffrn_radiation_type MoK\a
_diffrn_radiation_wavelength 0.71073
_diffrn_reflns_av_R_equivalents 0.0568
_diffrn_reflns_av_sigmaI/netI 0.0412
_diffrn_reflns_limit_h_max 11
_diffrn_reflns_limit_h_min -12
_diffrn_reflns_limit_k_max 35
_diffrn_reflns_limit_k_min -36
_diffrn_reflns_limit_l_max 18
_diffrn_reflns_limit_l_min -14
_diffrn_reflns_number 20331
_diffrn_reflns_theta_full 27.00
_diffrn_reflns_theta_max 27.0
_diffrn_reflns_theta_min 1.89
_diffrn_standards_number 0
_exptl_absorpt_coefficient_mu 0.779
_exptl_absorpt_correction_T_max 0.853
_exptl_absorpt_correction_T_min 0.776
_exptl_absorpt_correction_type integration
_exptl_absorpt_process_details
;
Gaussian integration (Coppens, 1970)
;
_exptl_crystal_colour red
_exptl_crystal_density_diffrn 1.468
_exptl_crystal_density_method 'not measured'
_exptl_crystal_description block
_exptl_crystal_F_000 1368
_exptl_crystal_size_max 0.38
_exptl_crystal_size_mid 0.32
_exptl_crystal_size_min 0.24
_refine_diff_density_max 0.861
_refine_diff_density_min -0.874
_refine_diff_density_rms 0.108
_refine_ls_extinction_method none
_refine_ls_goodness_of_fit_ref 1.189
_refine_ls_hydrogen_treatment constr
_refine_ls_matrix_type full
_refine_ls_number_parameters 368
_refine_ls_number_reflns 6527
_refine_ls_number_restraints 8
_refine_ls_restrained_S_all 1.203
_refine_ls_R_factor_all 0.1032
_refine_ls_R_factor_gt 0.0914
_refine_ls_shift/su_max 0.000
_refine_ls_shift/su_mean 0.000
_refine_ls_structure_factor_coef Fsqd
_refine_ls_weighting_details 'calc w=1/[\s^2^(Fo^2^)+(0.0442P)^2^+17.4209P] where P=(Fo^2^+2Fc^2^)/3'
_refine_ls_weighting_scheme calc
_refine_ls_wR_factor_gt 0.1996
_refine_ls_wR_factor_ref 0.2074
_reflns_number_gt 5690
_reflns_number_total 6527
_reflns_threshold_expression >2sigma(I)
_cod_data_source_file c2dt30181d.txt
_cod_data_source_block shelxl
_cod_original_cell_volume 3027.9(5)
_cod_original_sg_symbol_H-M P21/c
_cod_database_code 7019321

loop_
_symmetry_equiv_pos_as_xyz
'x, y, z'
'-x, y+1/2, -z+1/2'
'-x, -y, -z'
'x, -y-1/2, z-1/2'

loop_
_atom_site_label
_atom_site_type_symbol
_atom_site_fract_x
_atom_site_fract_y
_atom_site_fract_z
_atom_site_U_iso_or_equiv
_atom_site_adp_type
_atom_site_occupancy
_atom_site_symmetry_multiplicity
_atom_site_calc_flag
_atom_site_refinement_flags
_atom_site_disorder_assembly
_atom_site_disorder_group
Fe1 Fe 0.02756(9) 0.09224(2) 0.75826(5) 0.02040(19) Uani 1 1 d . . .
P1 P -0.5154(2) 0.04527(7) 0.25796(14) 0.0451(4) Uani 1 1 d . . .
Cl1 Cl 0.1406(2) 0.16458(7) 0.34516(15) 0.0556(4) Uani 1 1 d . A .
Cl2 Cl -0.1483(5) 0.09846(15) 0.2015(4) 0.0556(4) Uani 0.477(5) 1 d PD A 1
Cl2A Cl -0.1169(5) 0.09734(14) 0.1670(4) 0.0556(4) Uani 0.523(5) 1 d PDU A 2
C1 C -0.2162(6) 0.13073(17) 0.6390(4) 0.0216(9) Uani 1 1 d . . .
C8 C -0.1006(7) 0.03190(19) 0.7666(4) 0.0288(11) Uani 1 1 d . . .
H8 H -0.2220 0.0255 0.7323 0.035 Uiso 1 1 d R . .
C19 C -0.2275(6) 0.18800(17) 0.4943(4) 0.0221(9) Uani 1 1 d . . .
C4 C 0.1430(6) 0.14938(17) 0.7370(4) 0.0224(9) Uani 1 1 d . . .
H4 H 0.2637 0.1548 0.7678 0.027 Uiso 1 1 d R . .
C2 C -0.1071(6) 0.15264(16) 0.7466(4) 0.0209(9) Uani 1 1 d . . .
H2 H -0.1554 0.1598 0.7849 0.025 Uiso 1 1 d R . .
C7 C -0.0281(7) 0.01887(18) 0.7086(4) 0.0279(11) Uani 1 1 d . . .
C3 C 0.0768(6) 0.16423(16) 0.7975(4) 0.0204(9) Uani 1 1 d . . .
C20 C -0.4381(8) 0.1899(2) 0.3714(5) 0.0349(12) Uani 1 1 d . . .
H20 H -0.5297 0.1589 0.3424 0.042 Uiso 1 1 d R . .
C6 C -0.1724(6) 0.13864(16) 0.5568(4) 0.0210(9) Uani 1 1 d . . .
H6 H -0.2360 0.1138 0.4979 0.025 Uiso 1 1 calc R . .
C14 C 0.1968(7) 0.1876(2) 0.9131(4) 0.0283(11) Uani 1 1 d . . .
H14A H 0.3201 0.1780 0.9504 0.034 Uiso 1 1 d R . .
H14B H 0.1592 0.1781 0.9585 0.034 Uiso 1 1 d R . .
H14C H 0.1875 0.2218 0.9040 0.034 Uiso 1 1 d R . .
C5 C 0.0272(6) 0.12685(17) 0.6296(4) 0.0214(9) Uani 1 1 d . . .
C13 C -0.3997(7) 0.11103(19) 0.5943(4) 0.0270(10) Uani 1 1 d . . .
H13A H -0.4033 0.1039 0.6567 0.032 Uiso 1 1 d R . .
H13B H -0.4223 0.0823 0.5515 0.032 Uiso 1 1 d R . .
H13C H -0.4907 0.1345 0.5455 0.032 Uiso 1 1 d R . .
C10 C 0.1883(8) 0.0645(2) 0.9245(4) 0.0321(12) Uani 1 1 d . . .
H10 H 0.2600 0.0797 0.9950 0.039 Uiso 1 1 d R . .
F1 F -0.3089(5) 0.05772(18) 0.3447(4) 0.0633(12) Uani 1 1 d . . .
C9 C 0.0058(8) 0.05437(19) 0.8746(4) 0.0294(11) Uani 1 1 d . . .
B27 B -0.1602(8) 0.2802(2) 0.4588(5) 0.0288(12) Uani 1 1 d . . .
H27 H -0.0662 0.3107 0.4886 0.035 Uiso 1 1 d R . .
C11 C 0.2665(7) 0.05208(19) 0.8703(4) 0.0308(11) Uani 1 1 d . . .
B23 B -0.0822(8) 0.2202(2) 0.4823(5) 0.0248(11) Uani 1 1 d . . .
H23 H 0.0613 0.2111 0.5263 0.030 Uiso 1 1 d R . .
B21 B -0.3885(8) 0.2231(2) 0.4864(5) 0.0264(11) Uani 1 1 d . . .
H21 H -0.4446 0.2156 0.5328 0.032 Uiso 1 1 d R . .
F2 F -0.5494(6) 0.0554(2) 0.3489(4) 0.0744(14) Uani 1 1 d . . .
C15 C 0.1039(8) 0.10409(19) 0.5736(4) 0.0298(11) Uani 1 1 d . . .
H15A H 0.0999 0.1268 0.5232 0.036 Uiso 1 1 d R . .
H15B H 0.0343 0.0763 0.5310 0.036 Uiso 1 1 d R . .
H15C H 0.2273 0.0949 0.6318 0.036 Uiso 1 1 d R . .
B22 B -0.1626(8) 0.2431(2) 0.5566(5) 0.0262(11) Uani 1 1 d . . .
H22 H -0.0709 0.2488 0.6496 0.031 Uiso 1 1 d R . .
F5 F -0.4767(6) -0.00985(16) 0.2942(4) 0.0663(12) Uani 1 1 d . . .
F4 F -0.4827(8) 0.0360(2) 0.1642(4) 0.0851(16) Uani 1 1 d . . .
B24 B -0.2601(8) 0.1866(2) 0.3675(4) 0.0242(11) Uani 1 1 d . . .
H24 H -0.2324 0.1545 0.3369 0.029 Uiso 1 1 d R . .
C18 C 0.4606(7) 0.0644(2) 0.9245(5) 0.0444(15) Uani 1 1 d . . .
H18A H 0.5385 0.0399 0.9781 0.053 Uiso 1 1 d R . .
H18B H 0.4882 0.0944 0.9637 0.053 Uiso 1 1 d R . .
H18C H 0.4789 0.0672 0.8671 0.053 Uiso 1 1 d R . .
F3 F -0.7211(7) 0.0347(2) 0.1635(4) 0.0936(19) Uani 1 1 d . . .
B28 B -0.2189(9) 0.2443(2) 0.3413(5) 0.0291(12) Uani 1 1 d . . .
H28 H -0.1635 0.2513 0.2943 0.035 Uiso 1 1 d R . .
B29 B -0.4428(9) 0.2237(2) 0.2721(5) 0.0326(13) Uani 1 1 d . . .
H29 H -0.5338 0.2165 0.1798 0.039 Uiso 1 1 d R . .
C16 C -0.1446(8) -0.0047(2) 0.5932(5) 0.0379(13) Uani 1 1 d . . .
H16A H -0.1015 0.0039 0.5503 0.046 Uiso 1 1 d R . .
H16B H -0.2676 0.0059 0.5532 0.046 Uiso 1 1 d R . .
H16C H -0.1392 -0.0389 0.6024 0.046 Uiso 1 1 d R . .
B26 B -0.3493(8) 0.2823(2) 0.4619(5) 0.0283(12) Uani 1 1 d . . .
H26 H -0.3795 0.3139 0.4926 0.034 Uiso 1 1 d R . .
F6 F -0.5673(9) 0.09968(19) 0.2103(5) 0.097(2) Uani 1 1 d . . .
C31 C 0.0608(11) 0.1288(3) 0.2270(6) 0.064(2) Uani 1 1 d DU . .
H31A H 0.0344 0.1489 0.1647 0.077 Uiso 1 1 d R A .
H31B H 0.1546 0.1062 0.2453 0.077 Uiso 1 1 d R . .
C12 C 0.1562(7) 0.02889(18) 0.7627(4) 0.0292(11) Uani 1 1 d . . .
H12 H 0.2072 0.0201 0.7268 0.035 Uiso 1 1 d R . .
C17 C -0.0787(10) 0.0690(2) 0.9317(5) 0.0443(15) Uani 1 1 d . . .
H17A H -0.1944 0.0837 0.8768 0.053 Uiso 1 1 d R . .
H17B H -0.0004 0.0914 0.9917 0.053 Uiso 1 1 d R . .
H17C H -0.0945 0.0412 0.9632 0.053 Uiso 1 1 d R . .
B30 B -0.3847(9) 0.2827(2) 0.3285(5) 0.0312(13) Uani 1 1 d . . .
H30 H -0.4381 0.3144 0.2726 0.037 Uiso 1 1 d R . .
B25 B -0.5229(8) 0.2469(2) 0.3465(5) 0.0326(13) Uani 1 1 d . . .
H25 H -0.6671 0.2552 0.3023 0.039 Uiso 1 1 d R . .

loop_
_atom_site_aniso_label
_atom_site_aniso_U_11
_atom_site_aniso_U_22
_atom_site_aniso_U_33
_atom_site_aniso_U_23
_atom_site_aniso_U_13
_atom_site_aniso_U_12
Fe1 0.0214(3) 0.0228(3) 0.0166(3) -0.0004(3) 0.0112(3) 0.0003(3)
P1 0.0446(9) 0.0450(9) 0.0386(8) -0.0059(7) 0.0216(7) -0.0031(7)
Cl1 0.0416(7) 0.0549(8) 0.0513(8) -0.0022(6) 0.0183(6) -0.0077(6)
Cl2 0.0416(7) 0.0549(8) 0.0513(8) -0.0022(6) 0.0183(6) -0.0077(6)
Cl2A 0.0416(7) 0.0549(8) 0.0513(8) -0.0022(6) 0.0183(6) -0.0077(6)
C1 0.020(2) 0.024(2) 0.018(2) 0.0032(17) 0.0092(18) 0.0020(17)
C8 0.029(3) 0.029(3) 0.028(2) -0.001(2) 0.018(2) -0.005(2)
C19 0.024(2) 0.023(2) 0.019(2) -0.0011(17) 0.0127(18) 0.0005(18)
C4 0.021(2) 0.025(2) 0.024(2) 0.0006(18) 0.0152(19) -0.0016(18)
C2 0.022(2) 0.019(2) 0.023(2) -0.0030(17) 0.0149(19) -0.0037(17)
C7 0.032(3) 0.023(2) 0.025(2) -0.0014(19) 0.016(2) -0.001(2)
C3 0.021(2) 0.019(2) 0.019(2) -0.0037(16) 0.0113(18) -0.0020(17)
C20 0.036(3) 0.037(3) 0.027(3) 0.003(2) 0.017(2) 0.007(2)
C6 0.027(2) 0.019(2) 0.019(2) -0.0002(17) 0.0146(19) -0.0004(18)
C14 0.026(2) 0.036(3) 0.025(2) -0.011(2) 0.017(2) -0.009(2)
C5 0.024(2) 0.023(2) 0.022(2) 0.0029(17) 0.0163(19) 0.0033(18)
C13 0.023(2) 0.031(3) 0.025(2) 0.001(2) 0.014(2) -0.003(2)
C10 0.039(3) 0.031(3) 0.020(2) 0.003(2) 0.014(2) 0.000(2)
F1 0.044(2) 0.086(3) 0.051(2) -0.014(2) 0.0234(19) -0.016(2)
C9 0.041(3) 0.028(3) 0.026(2) 0.006(2) 0.023(2) 0.002(2)
B27 0.031(3) 0.026(3) 0.036(3) 0.005(2) 0.024(3) 0.004(2)
C11 0.027(2) 0.029(3) 0.025(2) 0.009(2) 0.010(2) 0.005(2)
B23 0.027(3) 0.028(3) 0.024(2) 0.001(2) 0.018(2) 0.002(2)
B21 0.027(3) 0.025(3) 0.031(3) 0.002(2) 0.019(2) 0.002(2)
F2 0.067(3) 0.113(4) 0.049(2) -0.015(3) 0.038(2) 0.010(3)
C15 0.037(3) 0.033(3) 0.026(2) 0.004(2) 0.023(2) 0.008(2)
B22 0.029(3) 0.024(3) 0.029(3) -0.006(2) 0.020(2) -0.002(2)
F5 0.073(3) 0.050(2) 0.070(3) 0.008(2) 0.040(3) -0.001(2)
F4 0.091(4) 0.097(4) 0.057(3) 0.019(3) 0.039(3) 0.032(3)
B24 0.030(3) 0.024(3) 0.019(2) 0.002(2) 0.015(2) 0.000(2)
C18 0.023(3) 0.047(4) 0.042(3) 0.007(3) 0.009(2) 0.003(2)
F3 0.081(4) 0.108(5) 0.058(3) 0.022(3) 0.024(3) -0.020(3)
B28 0.038(3) 0.030(3) 0.030(3) 0.006(2) 0.026(3) 0.001(2)
B29 0.034(3) 0.034(3) 0.023(3) 0.009(2) 0.014(3) 0.005(2)
C16 0.045(3) 0.029(3) 0.031(3) -0.005(2) 0.019(3) 0.000(2)
B26 0.034(3) 0.019(3) 0.040(3) 0.003(2) 0.027(3) 0.005(2)
F6 0.116(5) 0.055(3) 0.077(4) 0.005(3) 0.036(3) 0.009(3)
C31 0.088(6) 0.066(5) 0.050(4) 0.007(4) 0.048(4) 0.013(4)
C12 0.035(3) 0.025(2) 0.026(2) 0.0031(19) 0.018(2) 0.006(2)
C17 0.068(4) 0.044(3) 0.041(3) 0.002(3) 0.043(3) 0.003(3)
B30 0.038(3) 0.025(3) 0.035(3) 0.006(2) 0.024(3) 0.004(2)
B25 0.029(3) 0.030(3) 0.036(3) 0.006(2) 0.017(3) 0.004(2)

loop_
_atom_type_symbol
_atom_type_description
_atom_type_scat_dispersion_real
_atom_type_scat_dispersion_imag
_atom_type_scat_source
C C 0.0033 0.0016 'International Tables Vol C Tables 4.2.6.8 and 6.1.1.4'
H H 0.0000 0.0000 'International Tables Vol C Tables 4.2.6.8 and 6.1.1.4'
B B 0.0013 0.0007 'International Tables Vol C Tables 4.2.6.8 and 6.1.1.4'
Cl Cl 0.1484 0.1585 'International Tables Vol C Tables 4.2.6.8 and 6.1.1.4'
F F 0.0171 0.0103 'International Tables Vol C Tables 4.2.6.8 and 6.1.1.4'
Fe Fe 0.3463 0.8444 'International Tables Vol C Tables 4.2.6.8 and 6.1.1.4'
P P 0.1023 0.0942 'International Tables Vol C Tables 4.2.6.8 and 6.1.1.4'

loop_
_exptl_crystal_face_index_h
_exptl_crystal_face_index_k
_exptl_crystal_face_index_l
_exptl_crystal_face_perp_dist
1 1 0 0.105
-1 -1 0 0.135
0 1 0 0.182
0 -1 0 0.204
0 0 -1 0.160
0 0 1 0.162
1 -1 0 0.192
-1 1 0 0.129
1 1 -1 0.118

loop_
_geom_angle_atom_site_label_1
_geom_angle_atom_site_label_2
_geom_angle_atom_site_label_3
_geom_angle
C2 Fe1 C4 72.20(19)
C2 Fe1 C3 40.58(18)
C4 Fe1 C3 40.30(19)
C2 Fe1 C10 111.7(2)
C4 Fe1 C10 113.5(2)
C3 Fe1 C10 98.8(2)
C2 Fe1 C8 109.1(2)
C4 Fe1 C8 175.4(2)
C3 Fe1 C8 143.0(2)
C10 Fe1 C8 70.3(2)
C2 Fe1 C12 177.34(19)
C4 Fe1 C12 108.6(2)
C3 Fe1 C12 141.4(2)
C10 Fe1 C12 70.4(2)
C8 Fe1 C12 70.0(2)
C2 Fe1 C11 143.4(2)
C4 Fe1 C11 97.7(2)
C3 Fe1 C11 110.4(2)
C10 Fe1 C11 39.1(2)
C8 Fe1 C11 83.8(2)
C12 Fe1 C11 39.3(2)
C2 Fe1 C9 97.3(2)
C4 Fe1 C9 145.6(2)
C3 Fe1 C9 111.8(2)
C10 Fe1 C9 38.9(2)
C8 Fe1 C9 39.0(2)
C12 Fe1 C9 83.5(2)
C11 Fe1 C9 70.9(2)
C2 Fe1 C5 83.06(18)
C4 Fe1 C5 39.49(18)
C3 Fe1 C5 71.82(18)
C10 Fe1 C5 145.6(2)
C8 Fe1 C5 135.97(19)
C12 Fe1 C5 95.95(19)
C11 Fe1 C5 111.8(2)
C9 Fe1 C5 174.7(2)
C2 Fe1 C7 139.1(2)
C4 Fe1 C7 137.4(2)
C3 Fe1 C7 176.89(19)
C10 Fe1 C7 84.2(2)
C8 Fe1 C7 39.1(2)
C12 Fe1 C7 38.8(2)
C11 Fe1 C7 71.3(2)
C9 Fe1 C7 71.1(2)
C5 Fe1 C7 105.17(19)
C2 Fe1 C1 39.18(18)
C4 Fe1 C1 82.74(19)
C3 Fe1 C1 71.61(18)
C10 Fe1 C1 142.9(2)
C8 Fe1 C1 95.5(2)
C12 Fe1 C1 138.18(19)
C11 Fe1 C1 177.4(2)
C9 Fe1 C1 110.1(2)
C5 Fe1 C1 66.94(18)
C7 Fe1 C1 106.64(19)
F3 P1 F1 175.3(3)
F3 P1 F2 91.4(3)
F1 P1 F2 92.4(3)
F3 P1 F5 91.2(3)
F1 P1 F5 91.4(3)
F2 P1 F5 90.5(3)
F3 P1 F4 88.2(3)
F1 P1 F4 87.9(3)
F2 P1 F4 178.9(3)
F5 P1 F4 90.6(3)
F3 P1 F6 84.8(3)
F1 P1 F6 92.4(3)
F2 P1 F6 92.3(3)
F5 P1 F6 175.2(3)
F4 P1 F6 86.6(3)
C2 C1 C6 118.8(4)
C2 C1 C13 120.3(4)
C6 C1 C13 119.0(4)
C2 C1 Fe1 67.0(3)
C6 C1 Fe1 93.9(3)
C13 C1 Fe1 122.0(3)
C9 C8 C7 121.9(5)
C9 C8 Fe1 71.1(3)
C7 C8 Fe1 71.3(3)
C9 C8 H8 119.2
C7 C8 H8 118.8
Fe1 C8 H8 131.4
C6 C19 C20 114.5(4)
C6 C19 B24 113.9(4)
C20 C19 B24 60.0(3)
C6 C19 B22 126.6(4)
C20 C19 B22 110.7(4)
B24 C19 B22 112.4(4)
C6 C19 B23 121.7(4)
C20 C19 B23 110.4(4)
B24 C19 B23 61.8(3)
B22 C19 B23 62.6(3)
C6 C19 B21 120.1(4)
C20 C19 B21 61.0(3)
B24 C19 B21 111.5(4)
B22 C19 B21 62.2(3)
B23 C19 B21 113.3(4)
C5 C4 C3 120.6(4)
C5 C4 Fe1 73.2(3)
C3 C4 Fe1 70.5(3)
C5 C4 H4 119.6
C3 C4 H4 119.8
Fe1 C4 H4 129.6
C1 C2 C3 120.6(4)
C1 C2 Fe1 73.8(3)
C3 C2 Fe1 70.5(3)
C1 C2 H2 119.7
C3 C2 H2 119.7
Fe1 C2 H2 128.4
C12 C7 C8 117.7(5)
C12 C7 C16 121.4(5)
C8 C7 C16 120.9(5)
C12 C7 Fe1 69.9(3)
C8 C7 Fe1 69.6(3)
C16 C7 Fe1 131.8(4)
C4 C3 C2 116.1(4)
C4 C3 C14 122.2(4)
C2 C3 C14 121.6(4)
C4 C3 Fe1 69.2(3)
C2 C3 Fe1 68.9(3)
C14 C3 Fe1 128.7(3)
C19 C20 B24 60.7(3)
C19 C20 B25 110.1(4)
B24 C20 B25 111.9(5)
C19 C20 B29 110.3(4)
B24 C20 B29 61.4(3)
B25 C20 B29 62.4(4)
C19 C20 B21 61.0(3)
B24 C20 B21 112.1(4)
B25 C20 B21 61.8(3)
B29 C20 B21 113.1(4)
C19 C20 H20 121.0
B24 C20 H20 119.0
B25 C20 H20 120.0
B29 C20 H20 119.0
B21 C20 H20 119.2
C1 C6 C5 102.1(4)
C1 C6 C19 116.8(4)
C5 C6 C19 115.7(4)
C1 C6 H6 107.2
C5 C6 H6 107.2
C19 C6 H6 107.2
C3 C14 H14A 109.5
C3 C14 H14B 109.6
H14A C14 H14B 109.5
C3 C14 H14C 109.3
H14A C14 H14C 109.5
H14B C14 H14C 109.5
C4 C5 C6 118.1(4)
C4 C5 C15 120.4(4)
C6 C5 C15 118.9(4)
C4 C5 Fe1 67.3(3)
C6 C5 Fe1 94.1(3)
C15 C5 Fe1 123.1(3)
C1 C13 H13A 110.0
C1 C13 H13B 109.3
H13A C13 H13B 109.5
C1 C13 H13C 109.1
H13A C13 H13C 109.5
H13B C13 H13C 109.5
C9 C10 C11 121.7(5)
C9 C10 Fe1 71.6(3)
C11 C10 Fe1 71.1(3)
C9 C10 H10 119.7
C11 C10 H10 118.6
Fe1 C10 H10 131.0
C10 C9 C8 118.4(5)
C10 C9 C17 121.4(5)
C8 C9 C17 120.1(5)
C10 C9 Fe1 69.5(3)
C8 C9 Fe1 69.9(3)
C17 C9 Fe1 130.4(4)
B23 B27 B28 60.3(3)
B23 B27 B26 108.5(4)
B28 B27 B26 108.5(4)
B23 B27 B30 108.6(4)
B28 B27 B30 60.3(4)
B26 B27 B30 60.0(3)
B23 B27 B22 59.8(3)
B28 B27 B22 108.1(4)
B26 B27 B22 60.4(3)
B30 B27 B22 108.2(4)
B23 B27 H27 121.4
B28 B27 H27 121.8
B26 B27 H27 121.2
B30 B27 H27 121.7
B22 B27 H27 121.3
C10 C11 C12 118.3(5)
C10 C11 C18 120.4(5)
C12 C11 C18 121.3(5)
C10 C11 Fe1 69.8(3)
C12 C11 Fe1 70.3(3)
C18 C11 Fe1 130.3(4)
C19 B23 B24 58.7(3)
C19 B23 B27 105.2(4)
B24 B23 B27 106.3(4)
C19 B23 B22 58.4(3)
B24 B23 B22 106.6(4)
B27 B23 B22 60.4(3)
C19 B23 B28 105.5(4)
B24 B23 B28 59.2(3)
B27 B23 B28 59.9(3)
B22 B23 B28 108.3(4)
C19 B23 H23 124.3
B24 B23 H23 122.7
B27 B23 H23 122.5
B22 B23 H23 122.0
B28 B23 H23 121.7
C20 B21 C19 58.0(3)
C20 B21 B25 58.7(3)
C19 B21 B25 105.2(4)
C20 B21 B22 105.0(4)
C19 B21 B22 58.1(3)
B25 B21 B22 108.2(4)
C20 B21 B26 105.5(4)
C19 B21 B26 105.4(4)
B25 B21 B26 60.0(3)
B22 B21 B26 60.7(3)
C20 B21 H21 124.0
C19 B21 H21 124.2
B25 B21 H21 122.0
B22 B21 H21 122.2
B26 B21 H21 122.4
C5 C15 H15A 109.4
C5 C15 H15B 110.0
H15A C15 H15B 109.5
C5 C15 H15C 109.0
H15A C15 H15C 109.5
H15B C15 H15C 109.5
C19 B22 B21 59.7(3)
C19 B22 B23 59.1(3)
B21 B22 B23 108.5(4)
C19 B22 B27 105.2(4)
B21 B22 B27 107.4(4)
B23 B22 B27 59.8(3)
C19 B22 B26 105.8(4)
B21 B22 B26 59.7(3)
B23 B22 B26 108.0(4)
B27 B22 B26 59.7(3)
C19 B22 H22 123.7
B21 B22 H22 121.4
B23 B22 H22 121.4
B27 B22 H22 122.8
B26 B22 H22 122.3
C20 B24 C19 59.3(3)
C20 B24 B29 60.1(3)
C19 B24 B29 108.1(4)
C20 B24 B28 107.9(4)
C19 B24 B28 107.7(4)
B29 B24 B28 60.8(3)
C20 B24 B23 107.9(4)
C19 B24 B23 59.5(3)
B29 B24 B23 110.4(4)
B28 B24 B23 61.2(3)
C20 B24 H24 122.2
C19 B24 H24 122.5
B29 B24 H24 120.5
B28 B24 H24 121.4
B23 B24 H24 120.8
C11 C18 H18A 109.7
C11 C18 H18B 108.5
H18A C18 H18B 109.5
C11 C18 H18C 110.2
H18A C18 H18C 109.5
H18B C18 H18C 109.5
B24 B28 B29 59.3(3)
B24 B28 B27 106.5(4)
B29 B28 B27 107.8(4)
B24 B28 B23 59.6(3)
B29 B28 B23 107.9(4)
B27 B28 B23 59.8(3)
B24 B28 B30 106.6(4)
B29 B28 B30 59.9(4)
B27 B28 B30 60.1(3)
B23 B28 B30 108.0(4)
B24 B28 H28 123.3
B29 B28 H28 121.9
B27 B28 H28 121.8
B23 B28 H28 121.7
B30 B28 H28 121.7
C20 B29 B24 58.5(3)
C20 B29 B28 105.8(4)
B24 B29 B28 59.9(3)
C20 B29 B30 105.5(4)
B24 B29 B30 107.6(4)
B28 B29 B30 60.7(4)
C20 B29 B25 58.7(3)
B24 B29 B25 106.6(4)
B28 B29 B25 108.1(4)
B30 B29 B25 59.6(4)
C20 B29 H29 123.9
B24 B29 H29 122.2
B28 B29 H29 121.7
B30 B29 H29 122.3
B25 B29 H29 122.2
C7 C16 H16A 109.5
C7 C16 H16B 109.4
H16A C16 H16B 109.5
C7 C16 H16C 109.6
H16A C16 H16C 109.5
H16B C16 H16C 109.5
B25 B26 B21 59.8(3)
B25 B26 B27 107.1(4)
B21 B26 B27 107.5(4)
B25 B26 B30 59.6(4)
B21 B26 B30 107.8(4)
B27 B26 B30 60.0(3)
B25 B26 B22 107.1(4)
B21 B26 B22 59.6(3)
B27 B26 B22 59.9(3)
B30 B26 B22 107.9(4)
B25 B26 H26 122.0
B21 B26 H26 121.7
B27 B26 H26 122.4
B30 B26 H26 121.7
B22 B26 H26 122.3
Cl2A C31 Cl1 123.1(5)
Cl2A C31 Cl2 20.8(2)
Cl1 C31 Cl2 102.4(4)
Cl2A C31 H31A 102.2
Cl1 C31 H31A 109.1
Cl2 C31 H31A 114.8
Cl2A C31 H31B 104.4
Cl1 C31 H31B 109.2
Cl2 C31 H31B 113.2
H31A C31 H31B 107.9
C7 C12 C11 121.9(5)
C7 C12 Fe1 71.3(3)
C11 C12 Fe1 70.4(3)
C7 C12 H12 119.1
C11 C12 H12 119.0
Fe1 C12 H12 132.5
C9 C17 H17A 109.8
C9 C17 H17B 109.2
H17A C17 H17B 109.5
C9 C17 H17C 109.4
H17A C17 H17C 109.5
H17B C17 H17C 109.5
B25 B30 B29 60.2(4)
B25 B30 B26 59.9(4)
B29 B30 B26 108.1(4)
B25 B30 B27 107.3(4)
B29 B30 B27 107.0(4)
B26 B30 B27 59.9(3)
B25 B30 B28 107.5(4)
B29 B30 B28 59.4(4)
B26 B30 B28 107.9(4)
B27 B30 B28 59.6(3)
B25 B30 H30 121.9
B29 B30 H30 121.7
B26 B30 H30 121.8
B27 B30 H30 122.6
B28 B30 H30 122.0
C20 B25 B30 106.1(4)
C20 B25 B21 59.6(3)
B30 B25 B21 108.9(4)
C20 B25 B26 106.3(4)
B30 B25 B26 60.5(4)
B21 B25 B26 60.2(3)
C20 B25 B29 58.9(3)
B30 B25 B29 60.1(4)
B21 B25 B29 108.5(4)
B26 B25 B29 108.5(4)
C20 B25 H25 123.9
B30 B25 H25 121.6
B21 B25 H25 121.0
B26 B25 H25 121.5
B29 B25 H25 121.6

loop_
_geom_bond_atom_site_label_1
_geom_bond_atom_site_label_2
_geom_bond_distance
Fe1 C2 2.041(5)
Fe1 C4 2.047(5)
Fe1 C3 2.063(5)
Fe1 C10 2.095(5)
Fe1 C8 2.107(5)
Fe1 C12 2.111(5)
Fe1 C11 2.111(5)
Fe1 C9 2.123(5)
Fe1 C5 2.124(5)
Fe1 C7 2.129(5)
Fe1 C1 2.129(4)
P1 F3 1.564(5)
P1 F1 1.566(4)
P1 F2 1.575(4)
P1 F5 1.596(5)
P1 F4 1.603(5)
P1 F6 1.618(6)
Cl1 C31 1.734(8)
Cl2 C31 1.933(9)
Cl2A C31 1.582(8)
C1 C2 1.401(6)
C1 C6 1.507(6)
C1 C13 1.508(7)
C8 C9 1.412(7)
C8 C7 1.418(8)
C8 H8 0.9299
C19 C6 1.560(6)
C19 C20 1.676(7)
C19 B24 1.700(7)
C19 B22 1.701(7)
C19 B23 1.714(8)
C19 B21 1.729(7)
C4 C5 1.411(7)
C4 C3 1.416(7)
C4 H4 0.9300
C2 C3 1.423(6)
C2 H2 0.9298
C7 C12 1.408(8)
C7 C16 1.504(7)
C3 C14 1.504(6)
C20 B24 1.688(8)
C20 B25 1.713(8)
C20 B29 1.717(8)
C20 B21 1.729(8)
C20 H20 1.1001
C6 C5 1.509(6)
C6 H6 0.9800
C14 H14A 0.9600
C14 H14B 0.9600
C14 H14C 0.9601
C5 C15 1.515(7)
C13 H13A 0.9600
C13 H13B 0.9601
C13 H13C 0.9600
C10 C9 1.406(8)
C10 C11 1.406(8)
C10 H10 0.9298
C9 C17 1.511(8)
B27 B23 1.773(8)
B27 B28 1.775(9)
B27 B26 1.782(8)
B27 B30 1.784(9)
B27 B22 1.785(8)
B27 H27 1.0998
C11 C12 1.419(7)
C11 C18 1.501(8)
B23 B24 1.754(8)
B23 B22 1.773(8)
B23 B28 1.783(8)
B23 H23 1.1000
B21 B25 1.767(8)
B21 B22 1.772(8)
B21 B26 1.775(8)
B21 H21 1.0999
C15 H15A 0.9601
C15 H15B 0.9602
C15 H15C 0.9600
B22 B26 1.793(8)
B22 H22 1.1000
B24 B29 1.739(8)
B24 B28 1.748(8)
B24 H24 1.1000
C18 H18A 0.9601
C18 H18B 0.9599
C18 H18C 0.9600
B28 B29 1.765(9)
B28 B30 1.788(9)
B28 H28 1.1000
B29 B30 1.774(9)
B29 B25 1.776(9)
B29 H29 1.1000
C16 H16A 0.9600
C16 H16B 0.9600
C16 H16C 0.9599
B26 B25 1.772(9)
B26 B30 1.783(9)
B26 H26 1.1001
C31 H31A 0.9698
C31 H31B 0.9703
C12 H12 0.9300
C17 H17A 0.9600
C17 H17B 0.9600
C17 H17C 0.9600
B30 B25 1.766(9)
B30 H30 1.1001
B25 H25 1.1000
